data_7244370
loop_
_publ_author_name
'Li, Lei'
'Zhang, Yue'
'Wang, Xiang'
'Xu, Na'
'Li, Xiao-Hui'
'Wang, Xiu-Li'

_publ_section_title
;
 Various amide derivatives induced Keggin-type SiW12O404&#x2212;-based
 cobalt complexes: assembly, structure, electrochemical sensing and dye
 adsorption properties
;
_journal_issue 6
_journal_name_full CrystEngComm
_journal_page_first 1195
_journal_page_last 1202
_journal_paper_doi 10.1039/D1CE01619A
_journal_volume 24
_journal_year 2022
_chemical_formula_moiety 'O40 Si W12, C26 H26 Co N8 O4'
_chemical_formula_sum 'C26 H26 Co N8 O44 Si W12'
_chemical_formula_weight 3447.77
_space_group_crystal_system triclinic
_space_group_IT_number 2
_space_group_name_Hall '-P 1'
_space_group_name_H-M_alt 'P -1'
_atom_sites_solution_hydrogens mixed
_audit_creation_date 2021-12-20
_audit_creation_method
;
Olex2 1.3-alpha
(compiled 2020.11.12 svn.r5f609507 for OlexSys, GUI svn.r6408)
;
_audit_update_record
;
2021-12-20 deposited with the CCDC.	2022-01-20 downloaded from the CCDC.
;
_cell_angle_alpha 86.843(2)
_cell_angle_beta 73.656(2)
_cell_angle_gamma 85.335(2)
_cell_formula_units_Z 2
_cell_length_a 12.4696(14)
_cell_length_b 13.3599(14)
_cell_length_c 20.487(2)
_cell_measurement_reflns_used 5197
_cell_measurement_temperature 296.15
_cell_measurement_theta_max 28.22
_cell_measurement_theta_min 2.21
_cell_volume 3262.4(6)
_computing_cell_refinement 'SAINT+ Ver. 2016.5-0 (Bruker-AXS, 2016)'
_computing_data_collection 'APEX3 Ver. 2016.5-0 (Bruker-AXS, 2016)'
_computing_data_reduction 'SAINT+ Ver. 2016.5-0 (Bruker-AXS, 2016)'
_computing_molecular_graphics 'Olex2 1.3-alpha (Dolomanov et al., 2009)'
_computing_publication_material 'Olex2 1.3-alpha (Dolomanov et al., 2009)'
_computing_structure_refinement 'SHELXL 2018/3 (Sheldrick, 2015)'
_computing_structure_solution 'XT (Sheldrick, 2015a)'
_diffrn_ambient_temperature 296.15
_diffrn_detector_area_resol_mean 7.9
_diffrn_detector_type 'Bruker APEX II'
_diffrn_measured_fraction_theta_full 0.998
_diffrn_measured_fraction_theta_max 0.987
_diffrn_measurement_device 'three-circle diffractometer'
_diffrn_measurement_device_type 'Bruker APEX-II CCD'
_diffrn_measurement_method '\f and \w scans'
_diffrn_radiation_type MoK\a
_diffrn_radiation_wavelength 0.71073
_diffrn_reflns_av_R_equivalents 0.0396
_diffrn_reflns_av_unetI/netI 0.0825
_diffrn_reflns_Laue_measured_fraction_full 0.998
_diffrn_reflns_Laue_measured_fraction_max 0.987
_diffrn_reflns_limit_h_max 16
_diffrn_reflns_limit_h_min -16
_diffrn_reflns_limit_k_max 13
_diffrn_reflns_limit_k_min -17
_diffrn_reflns_limit_l_max 25
_diffrn_reflns_limit_l_min -27
_diffrn_reflns_number 23686
_diffrn_reflns_point_group_measured_fraction_full 0.998
_diffrn_reflns_point_group_measured_fraction_max 0.987
_diffrn_reflns_theta_full 25.242
_diffrn_reflns_theta_max 28.285
_diffrn_reflns_theta_min 1.530
_diffrn_standards_number 0
_exptl_absorpt_coefficient_mu 21.421
_exptl_absorpt_correction_T_max 0.87
_exptl_absorpt_correction_T_min 0.86
_exptl_absorpt_correction_type multi-scan
_exptl_absorpt_process_details
;
SADABS-2016/2 (Krause et al., 2015) was used for absorption correction.
;
_exptl_crystal_colour green
_exptl_crystal_colour_primary green
_exptl_crystal_density_diffrn 3.510
_exptl_crystal_density_method 'not measured'
_exptl_crystal_description block
_exptl_crystal_F_000 3038
_exptl_crystal_size_max 0.24
_exptl_crystal_size_mid 0.22
_exptl_crystal_size_min 0.2
_refine_diff_density_max 2.295
_refine_diff_density_min -2.014
_refine_diff_density_rms 0.332
_refine_ls_extinction_method none
_refine_ls_goodness_of_fit_ref 0.969
_refine_ls_hydrogen_treatment constr
_refine_ls_matrix_type full
_refine_ls_number_parameters 831
_refine_ls_number_reflns 16004
_refine_ls_number_restraints 8
_refine_ls_restrained_S_all 6.499
_refine_ls_R_factor_all 0.0714
_refine_ls_R_factor_gt 0.0413
_refine_ls_shift/su_max 0.001
_refine_ls_shift/su_mean 0.000
_refine_ls_structure_factor_coef Fsqd
_refine_ls_weighting_details 'w=1/[\s^2^(Fo^2^)+(0.0219P)^2^] where P=(Fo^2^+2Fc^2^)/3'
_refine_ls_weighting_scheme calc
_refine_ls_wR_factor_gt 0.0797
_refine_ls_wR_factor_ref 0.0882
_reflns_Friedel_coverage 0.000
_reflns_number_gt 11020
_reflns_number_total 16004
_reflns_threshold_expression 'I > 2\s(I)'
_cod_data_source_file d1ce01619a2.cif
_cod_data_source_block 1_CCDC2
_cod_database_code 7244370
_shelx_shelxl_version_number 2018/3
_shelx_space_group_comment
;
The symmetry employed for this shelxl refinement is uniquely defined
by the following loop, which should always be used as a source of
symmetry information in preference to the above space-group names.
They are only intended as comments.
;
_olex2_refinement_description
;
1. Fixed Uiso
 At 1.2 times of:
  All C(H) groups, All N(H) groups
 At 1.5 times of:
  All O(H,H) groups
2. Restrained distances
 O11-N6
 3 with sigma of 0.02
 O11-N6
 3.3 with sigma of 0.04
3. Uiso/Uaniso restraints and constraints
Uanis(C5) \\sim Ueq: with sigma of 0.01 and sigma for terminal atoms of 0.02
4.a Rotating group:
 O2W(H2WA,H2WB), O1W(H1WA,H1WB)
4.b Aromatic/amide H refined with riding coordinates:
 N3(H3), N6(H6), N8(H8), N4(H4), N5(H5), C6(H6A), C14(H14), C16(H16), C20(H20),
  C22(H22), C13(H13), C2(H2), C17(H17), C9(H9), C19(H19), N7(H7), C5(H5A),
 C21(H21), C11(H11), C23(H23), C3(H3A), C25(H25)
;
_smtbx_masks_void_probe_radius 1.2
_smtbx_masks_void_truncation_radius 1.2
_olex2_submission_special_instructions 'No special instructions were received'

loop_
_space_group_symop_operation_xyz
'x, y, z'
'-x, -y, -z'

loop_
_atom_site_label
_atom_site_type_symbol
_atom_site_fract_x
_atom_site_fract_y
_atom_site_fract_z
_atom_site_U_iso_or_equiv
_atom_site_adp_type
_atom_site_occupancy
_atom_site_site_symmetry_order
_atom_site_calc_flag
_atom_site_refinement_flags_posn
_atom_site_refinement_flags_adp
_atom_site_refinement_flags_occupancy
_atom_site_disorder_assembly
_atom_site_disorder_group
W1 W 0.62793(4) 0.83296(3) 0.92577(2) 0.01866(10) Uani 1 1 d . . . . .
W4 W 0.41426(4) 0.97014(3) 0.88862(2) 0.01841(9) Uani 1 1 d . . . . .
W6 W 0.66332(4) 1.06847(3) 0.85814(2) 0.01943(10) Uani 1 1 d . . . . .
W8 W 0.90285(4) 0.97093(3) 0.71913(2) 0.02109(10) Uani 1 1 d . . . . .
W10 W 0.63491(4) 0.93726(3) 0.58287(2) 0.02321(11) Uani 1 1 d . . . . .
W12 W 0.66892(4) 1.12369(3) 0.67761(2) 0.02243(10) Uani 1 1 d . . . . .
W3 W 0.37673(4) 0.76879(3) 0.78154(2) 0.02379(11) Uani 1 1 d . . . . .
W7 W 0.87138(4) 0.78471(3) 0.62319(2) 0.02304(11) Uani 1 1 d . . . . .
W2 W 0.59037(4) 0.62984(3) 0.81952(2) 0.02456(11) Uani 1 1 d . . . . .
W9 W 0.41798(4) 1.02818(3) 0.70918(2) 0.02329(10) Uani 1 1 d . . . . .
W5 W 0.86670(4) 0.73523(3) 0.78713(2) 0.02227(10) Uani 1 1 d . . . . .
W11 W 0.59399(4) 0.67927(3) 0.65630(2) 0.02462(11) Uani 1 1 d . . . . .
Co1 Co 0.78800(14) 0.58752(12) 0.26619(7) 0.0297(4) Uani 1 1 d . . . . .
Si1 Si 0.6354(2) 0.87742(17) 0.75241(12) 0.0053(5) Uani 1 1 d . . . . .
O3 O 0.4040(5) 1.0326(5) 0.8036(3) 0.0198(16) Uani 1 1 d . . . . .
O4 O 0.6431(6) 1.1243(5) 0.7744(3) 0.0199(16) Uani 1 1 d . . . . .
O6 O 0.3785(6) 0.8510(5) 0.8558(3) 0.0230(17) Uani 1 1 d . . . . .
O8 O 0.5786(6) 0.7234(5) 0.8894(3) 0.0213(16) Uani 1 1 d . . . . .
O10 O 0.8063(6) 1.0178(5) 0.8033(3) 0.0222(16) Uani 1 1 d . . . . .
O12 O 0.7465(6) 0.6533(5) 0.7922(3) 0.0240(17) Uani 1 1 d . . . . .
O14 O 0.3815(6) 0.8912(5) 0.7299(3) 0.0257(17) Uani 1 1 d . . . . .
O16 O 0.8110(6) 1.0544(5) 0.6763(3) 0.0251(17) Uani 1 1 d . . . . .
O18 O 0.4757(6) 0.8898(5) 0.9511(3) 0.0247(17) Uani 1 1 d . . . . .
O20 O 0.5047(6) 1.0747(5) 0.8976(3) 0.0207(16) Uani 1 1 d . . . . .
O22 O 0.9509(6) 0.8550(5) 0.7677(3) 0.0216(16) Uani 1 1 d . . . . .
O24 O 0.7774(6) 0.8801(5) 0.5861(3) 0.0257(17) Uani 1 1 d . . . . .
O26 O 0.5090(6) 1.1400(5) 0.6917(3) 0.0258(17) Uani 1 1 d . . . . .
O28 O 0.4335(6) 0.6575(5) 0.8293(3) 0.0229(17) Uani 1 1 d . . . . .
O30 O 0.6772(5) 0.9667(5) 0.9260(3) 0.0156(15) Uani 1 1 d . . . . .
O32 O 0.4359(6) 0.6950(6) 0.7002(3) 0.0295(19) Uani 1 1 d . . . . .
O34 O 0.6085(6) 0.5860(5) 0.7289(4) 0.0254(17) Uani 1 1 d . . . . .
O36 O 0.9232(6) 0.7070(5) 0.6915(4) 0.0288(18) Uani 1 1 d . . . . .
O38 O 0.7503(6) 0.6993(5) 0.6382(3) 0.0243(17) Uani 1 1 d . . . . .
O2 O 0.8388(7) 0.6890(6) 0.1797(4) 0.0305(19) Uani 1 1 d . . . . .
O42 O 0.7749(6) 0.7959(5) 0.8668(3) 0.0235(17) Uani 1 1 d . . . . .
O44 O 0.4824(6) 0.9921(5) 0.6149(3) 0.0280(18) Uani 1 1 d . . . . .
O11 O 0.2889(6) 1.0099(5) 0.9392(3) 0.0243(17) Uani 1 1 d D . . . .
O23 O 0.6402(6) 0.7842(5) 1.0022(3) 0.0249(17) Uani 1 1 d . . . . .
O1 O 0.7118(7) 0.5029(5) 0.3574(4) 0.0295(19) Uani 1 1 d . . . . .
O25 O 0.7038(7) 1.2430(5) 0.6522(4) 0.0315(19) Uani 1 1 d . . . . .
O13 O 0.9519(6) 0.8930(6) 0.6376(3) 0.0290(19) Uani 1 1 d . . . . .
O27 O 0.6824(6) 1.0673(5) 0.5903(3) 0.0251(17) Uani 1 1 d . . . . .
O7 O 0.5833(7) 0.8066(5) 0.6108(3) 0.0272(18) Uani 1 1 d . . . . .
O29 O 0.5712(6) 0.7747(4) 0.7524(3) 0.0153(15) Uani 1 1 d . . . . .
N3 N 0.4740(8) 0.6490(7) 0.2220(4) 0.029(2) Uani 1 1 d . . . . .
H3 H 0.404205 0.645101 0.225302 0.035 Uiso 1 1 calc R U . . .
O15 O 1.0165(6) 1.0390(6) 0.7080(4) 0.0310(19) Uani 1 1 d . . . . .
O31 O 0.2386(7) 0.7442(6) 0.8010(4) 0.036(2) Uani 1 1 d . . . . .
O21 O 0.9564(7) 0.6570(6) 0.8181(4) 0.038(2) Uani 1 1 d . . . . .
O33 O 0.9640(7) 0.7367(6) 0.5515(4) 0.036(2) Uani 1 1 d . . . . .
N2 N 0.6331(8) 0.6320(7) 0.2484(4) 0.025(2) Uani 1 1 d . . . . .
N6 N 1.0980(8) 0.9613(7) 0.0568(5) 0.034(3) Uani 1 1 d D . . . .
H6 H 1.166285 0.971916 0.035367 0.041 Uiso 1 1 calc R U . . .
O17 O 0.6022(6) 0.9608(5) 0.6997(3) 0.0186(16) Uani 1 1 d . . . . .
O35 O 0.6450(7) 0.9409(6) 0.4972(3) 0.0328(19) Uani 1 1 d . . . . .
N8 N 0.6676(8) 0.1335(6) 0.4238(4) 0.025(2) Uani 1 1 d . . . . .
H8 H 0.630532 0.080621 0.434417 0.030 Uiso 1 1 calc R U . . .
O9 O 0.2911(7) 1.0842(6) 0.7060(4) 0.038(2) Uani 1 1 d . . . . .
N4 N 0.7805(7) 0.7619(6) 0.0926(4) 0.026(2) Uani 1 1 d . . . . .
H4 H 0.723890 0.780370 0.077557 0.031 Uiso 1 1 calc R U . . .
O37 O 0.6989(7) 1.1698(6) 0.8926(4) 0.034(2) Uani 1 1 d . . . . .
O19 O 0.5982(7) 0.5970(6) 0.5946(4) 0.035(2) Uani 1 1 d . . . . .
C1 C 0.8895(9) 0.7852(8) 0.0526(5) 0.024(2) Uani 1 1 d . . . . .
N5 N 0.7048(9) 0.4817(7) 0.4695(4) 0.039(3) Uani 1 1 d . . . . .
H5 H 0.725285 0.504990 0.502047 0.047 Uiso 1 1 calc R U . . .
C4 C 0.9428(9) 0.8612(8) 0.0734(5) 0.021(2) Uani 1 1 d . . . . .
O39 O 0.5903(7) 0.5175(5) 0.8624(4) 0.040(2) Uani 1 1 d . . . . .
O5 O 0.7693(6) 0.8522(5) 0.7291(3) 0.0179(15) Uani 1 1 d . . . . .
C6 C 0.7886(10) 0.2979(8) 0.3870(6) 0.032(3) Uani 1 1 d . . . . .
H6A H 0.832248 0.352836 0.375120 0.038 Uiso 1 1 calc R U . . .
C8 C 0.6307(9) 0.2169(7) 0.4616(5) 0.023(2) Uani 1 1 d . . . . .
C10 C 0.6489(10) 0.3914(8) 0.4832(5) 0.028(3) Uani 1 1 d . . . . .
C12 C 0.7289(10) 0.5353(8) 0.4086(5) 0.027(3) Uani 1 1 d . . . . .
C14 C 0.8946(10) 0.9223(8) 0.1302(5) 0.026(3) Uani 1 1 d . . . . .
H14 H 0.824410 0.909040 0.158674 0.031 Uiso 1 1 calc R U . . .
C16 C 0.8201(9) 0.2144(8) 0.3509(6) 0.029(3) Uani 1 1 d . . . . .
H16 H 0.882134 0.212681 0.312861 0.035 Uiso 1 1 calc R U . . .
C18 C 1.0531(10) 0.8814(9) 0.0323(5) 0.029(3) Uani 1 1 d . . . . .
C20 C 0.5022(10) 0.2969(9) 0.5562(6) 0.033(3) Uani 1 1 d . . . . .
H20 H 0.440732 0.294447 0.594428 0.039 Uiso 1 1 calc R U . . .
C22 C 0.5271(11) 0.6113(9) 0.2672(6) 0.038(3) Uani 1 1 d . . . . .
H22 H 0.493448 0.575130 0.306820 0.045 Uiso 1 1 calc R U . . .
C24 C 0.7784(10) 0.6291(9) 0.4070(6) 0.028(3) Uani 1 1 d . . . . .
C26 C 0.6474(10) 0.6848(8) 0.1860(5) 0.027(3) Uani 1 1 d . . . . .
C13 C 0.5491(9) 0.6945(8) 0.1700(6) 0.027(3) Uani 1 1 d . . . . .
H13 H 0.535599 0.725980 0.131206 0.032 Uiso 1 1 calc R U . . .
C7 C 0.7633(9) 0.7126(8) 0.1523(5) 0.022(2) Uani 1 1 d . . . . .
N1 N 0.8053(8) 0.6783(6) 0.3420(5) 0.031(2) Uani 1 1 d . . . . .
C15 C 0.6900(10) 0.3050(8) 0.4432(5) 0.026(3) Uani 1 1 d . . . . .
C2 C 0.5367(9) 0.2149(8) 0.5188(5) 0.022(2) Uani 1 1 d . . . . .
H2 H 0.498329 0.156772 0.530788 0.026 Uiso 1 1 calc R U . . .
C17 C 0.5561(10) 0.3849(8) 0.5392(5) 0.032(3) Uani 1 1 d . . . . .
H17 H 0.529647 0.440795 0.565693 0.038 Uiso 1 1 calc R U . . .
C9 C 0.7589(11) 0.1314(9) 0.3712(6) 0.035(3) Uani 1 1 d . . . . .
H9 H 0.781916 0.072481 0.347521 0.042 Uiso 1 1 calc R U . . .
C19 C 0.8073(12) 0.6874(10) 0.4506(7) 0.051(4) Uani 1 1 d . . . . .
H19 H 0.798772 0.673315 0.496674 0.061 Uiso 1 1 calc R U . . .
N7 N 0.8511(11) 0.7698(8) 0.4146(6) 0.055(4) Uani 1 1 d . . . . .
H7 H 0.876501 0.818595 0.430119 0.066 Uiso 1 1 calc R U . . .
C5 C 1.0538(10) 1.0182(9) 0.1044(6) 0.031(3) Uani 1 1 d . U . . .
H5A H 1.090600 1.071646 0.113145 0.037 Uiso 1 1 calc R U . . .
O41 O 0.5991(6) 0.9200(5) 0.8279(3) 0.0194(16) Uani 1 1 d . . . . .
C21 C 0.8475(11) 0.7612(9) 0.3496(7) 0.042(3) Uani 1 1 d . . . . .
H21 H 0.872208 0.808799 0.314812 0.051 Uiso 1 1 calc R U . . .
C11 C 0.9473(10) 0.9984(10) 0.1440(6) 0.035(3) Uani 1 1 d . . . . .
H11 H 0.911884 1.038597 0.180630 0.042 Uiso 1 1 calc R U . . .
C23 C 1.1059(11) 0.8268(11) -0.0263(7) 0.050(4) Uani 1 1 d . . . . .
H23 H 1.179107 0.837431 -0.051280 0.060 Uiso 1 1 calc R U . . .
C3 C 0.9399(11) 0.7388(10) -0.0067(6) 0.045(4) Uani 1 1 d . . . . .
H3A H 0.901373 0.692463 -0.021868 0.054 Uiso 1 1 calc R U . . .
C25 C 1.0472(13) 0.7585(9) -0.0454(6) 0.050(4) Uani 1 1 d . . . . .
H25 H 1.079411 0.724113 -0.085193 0.060 Uiso 1 1 calc R U . . .
O2W O 0.8015(9) 0.4697(7) 0.1968(5) 0.062(3) Uani 1 1 d . . . . .
H2WA H 0.816167 0.412799 0.215089 0.092 Uiso 1 1 d R U . . .
H2WB H 0.859042 0.477055 0.162570 0.092 Uiso 1 1 d R U . . .
O1W O 0.9527(9) 0.5284(9) 0.2597(6) 0.084(4) Uani 1 1 d . . . . .
H1WA H 0.962690 0.469686 0.243186 0.126 Uiso 1 1 d R U . . .
H1WB H 0.959962 0.518007 0.299965 0.126 Uiso 1 1 d R U . . .

loop_
_atom_site_aniso_label
_atom_site_aniso_U_11
_atom_site_aniso_U_22
_atom_site_aniso_U_33
_atom_site_aniso_U_23
_atom_site_aniso_U_13
_atom_site_aniso_U_12
W1 0.0219(2) 0.0225(2) 0.01322(18) -0.00146(16) -0.00838(17) 0.00228(18)
W4 0.0149(2) 0.0236(2) 0.01624(19) -0.00179(17) -0.00417(17) 0.00125(18)
W6 0.0208(2) 0.0188(2) 0.0202(2) -0.00574(17) -0.00735(18) -0.00119(18)
W8 0.0173(2) 0.0241(2) 0.0220(2) -0.00262(18) -0.00466(18) -0.00367(19)
W10 0.0325(3) 0.0248(2) 0.01449(19) 0.00265(17) -0.00990(19) -0.0047(2)
W12 0.0295(3) 0.0156(2) 0.0236(2) 0.00283(17) -0.00977(19) -0.00344(19)
W3 0.0238(3) 0.0284(2) 0.0218(2) 0.00055(19) -0.00859(19) -0.0104(2)
W7 0.0254(3) 0.0245(2) 0.0172(2) -0.00556(18) -0.00255(19) 0.0007(2)
W2 0.0372(3) 0.0161(2) 0.0220(2) 0.00177(17) -0.0103(2) -0.0057(2)
W9 0.0216(3) 0.0291(2) 0.0211(2) 0.00378(18) -0.01078(19) 0.0009(2)
W5 0.0223(2) 0.0224(2) 0.0215(2) -0.00267(18) -0.00724(19) 0.00754(19)
W11 0.0372(3) 0.0212(2) 0.0175(2) -0.00432(17) -0.0086(2) -0.0083(2)
Co1 0.0380(10) 0.0289(9) 0.0238(8) 0.0062(7) -0.0129(7) 0.0001(7)
Si1 0.0054(12) 0.0032(11) 0.0085(11) 0.0025(9) -0.0048(9) 0.0000(9)
O3 0.006(4) 0.035(4) 0.020(3) 0.001(3) -0.007(3) 0.000(3)
O4 0.018(4) 0.023(4) 0.021(3) 0.000(3) -0.013(3) 0.009(3)
O6 0.029(4) 0.023(4) 0.016(3) 0.002(3) -0.004(3) -0.005(3)
O8 0.024(4) 0.015(4) 0.025(4) 0.004(3) -0.008(3) 0.002(3)
O10 0.021(4) 0.024(4) 0.022(4) -0.010(3) -0.007(3) 0.000(3)
O12 0.033(5) 0.014(4) 0.022(4) -0.004(3) -0.004(3) 0.006(3)
O14 0.030(5) 0.029(4) 0.021(4) 0.006(3) -0.010(3) -0.006(4)
O16 0.027(4) 0.029(4) 0.021(4) -0.002(3) -0.011(3) 0.003(4)
O18 0.025(4) 0.024(4) 0.020(4) -0.002(3) 0.001(3) -0.001(3)
O20 0.021(4) 0.019(4) 0.023(4) -0.004(3) -0.009(3) 0.003(3)
O22 0.017(4) 0.028(4) 0.025(4) -0.003(3) -0.013(3) -0.003(3)
O24 0.034(5) 0.032(4) 0.015(3) 0.003(3) -0.012(3) -0.006(4)
O26 0.029(5) 0.033(4) 0.016(3) -0.003(3) -0.005(3) -0.005(4)
O28 0.030(4) 0.022(4) 0.021(4) 0.010(3) -0.014(3) -0.013(3)
O30 0.015(4) 0.017(4) 0.016(3) -0.007(3) -0.007(3) 0.003(3)
O32 0.036(5) 0.037(5) 0.019(4) -0.005(3) -0.011(3) -0.006(4)
O34 0.031(5) 0.017(4) 0.031(4) -0.006(3) -0.011(3) -0.007(3)
O36 0.027(5) 0.028(4) 0.029(4) -0.010(3) -0.006(4) 0.010(4)
O38 0.029(5) 0.020(4) 0.021(4) -0.007(3) -0.002(3) 0.002(3)
O2 0.033(5) 0.032(5) 0.027(4) 0.009(4) -0.011(4) -0.003(4)
O42 0.031(5) 0.025(4) 0.020(4) -0.001(3) -0.016(3) 0.000(3)
O44 0.036(5) 0.029(4) 0.024(4) 0.001(3) -0.016(4) -0.008(4)
O11 0.016(4) 0.033(4) 0.022(4) 0.001(3) -0.003(3) 0.000(3)
O23 0.026(4) 0.030(4) 0.018(4) 0.000(3) -0.008(3) 0.003(3)
O1 0.044(5) 0.021(4) 0.027(4) 0.006(3) -0.013(4) -0.010(4)
O25 0.037(5) 0.027(4) 0.034(4) 0.012(4) -0.018(4) -0.008(4)
O13 0.036(5) 0.035(5) 0.016(3) -0.008(3) -0.004(3) -0.007(4)
O27 0.027(4) 0.030(4) 0.018(4) -0.003(3) -0.007(3) 0.003(3)
O7 0.041(5) 0.020(4) 0.020(4) -0.002(3) -0.007(4) -0.006(4)
O29 0.023(4) 0.007(3) 0.017(3) 0.003(3) -0.008(3) 0.000(3)
N3 0.021(5) 0.037(6) 0.029(5) -0.009(4) -0.001(4) -0.010(4)
O15 0.017(4) 0.036(5) 0.037(4) -0.003(4) -0.001(4) -0.006(4)
O31 0.031(5) 0.053(5) 0.031(4) 0.007(4) -0.014(4) -0.026(4)
O21 0.038(5) 0.036(5) 0.035(4) 0.002(4) -0.008(4) 0.018(4)
O33 0.038(5) 0.042(5) 0.027(4) -0.003(4) -0.004(4) -0.005(4)
N2 0.024(5) 0.028(5) 0.027(5) -0.001(4) -0.012(4) -0.008(4)
N6 0.014(5) 0.037(6) 0.059(7) 0.019(5) -0.023(5) -0.015(4)
O17 0.017(4) 0.012(3) 0.024(4) -0.001(3) 0.000(3) 0.001(3)
O35 0.043(5) 0.039(5) 0.021(4) 0.005(3) -0.016(4) -0.010(4)
N8 0.023(5) 0.019(5) 0.033(5) -0.003(4) -0.007(4) -0.006(4)
O9 0.031(5) 0.038(5) 0.049(5) 0.005(4) -0.021(4) 0.005(4)
N4 0.015(5) 0.029(5) 0.035(5) 0.016(4) -0.012(4) -0.007(4)
O37 0.033(5) 0.037(5) 0.031(4) -0.011(4) -0.006(4) -0.009(4)
O19 0.044(5) 0.032(5) 0.031(4) -0.008(4) -0.007(4) -0.015(4)
C1 0.026(6) 0.028(6) 0.017(5) 0.015(4) -0.005(5) -0.008(5)
N5 0.073(8) 0.031(6) 0.016(4) -0.005(4) -0.014(5) -0.020(6)
C4 0.013(6) 0.034(6) 0.013(5) 0.005(4) -0.005(4) 0.007(5)
O39 0.057(6) 0.016(4) 0.043(5) 0.003(4) -0.008(4) -0.005(4)
O5 0.023(4) 0.015(4) 0.013(3) 0.000(3) -0.003(3) 0.001(3)
C6 0.033(7) 0.023(6) 0.043(7) 0.006(5) -0.016(6) -0.008(5)
C8 0.017(6) 0.012(5) 0.035(6) 0.004(5) -0.004(5) 0.010(4)
C10 0.044(8) 0.024(6) 0.018(5) 0.005(5) -0.009(5) -0.005(5)
C12 0.031(7) 0.027(6) 0.024(6) -0.003(5) -0.008(5) -0.004(5)
C14 0.028(7) 0.034(6) 0.020(5) 0.010(5) -0.016(5) -0.009(5)
C16 0.016(6) 0.026(6) 0.043(7) -0.013(5) -0.005(5) 0.007(5)
C18 0.032(7) 0.033(7) 0.024(6) 0.005(5) -0.011(5) -0.003(6)
C20 0.021(7) 0.034(7) 0.038(7) 0.002(6) 0.000(5) -0.007(5)
C22 0.039(8) 0.042(8) 0.033(7) 0.003(6) -0.009(6) -0.017(6)
C24 0.026(7) 0.031(6) 0.029(6) 0.002(5) -0.011(5) -0.002(5)
C26 0.039(7) 0.025(6) 0.018(5) -0.005(5) -0.008(5) -0.005(5)
C13 0.023(6) 0.028(6) 0.034(6) -0.004(5) -0.016(5) 0.004(5)
C7 0.027(6) 0.023(6) 0.015(5) 0.002(4) -0.006(5) 0.003(5)
N1 0.043(7) 0.013(5) 0.037(5) 0.011(4) -0.012(5) -0.010(4)
C15 0.032(7) 0.031(6) 0.022(5) 0.001(5) -0.020(5) 0.002(5)
C2 0.024(6) 0.019(5) 0.025(5) 0.005(4) -0.012(5) -0.005(5)
C17 0.045(8) 0.024(6) 0.021(5) 0.002(5) -0.004(5) 0.006(6)
C9 0.040(8) 0.029(7) 0.040(7) -0.011(6) -0.018(6) 0.009(6)
C19 0.066(11) 0.052(9) 0.039(7) 0.002(7) -0.015(7) -0.035(8)
N7 0.087(10) 0.037(7) 0.044(7) -0.004(6) -0.015(7) -0.027(7)
C5 0.034(6) 0.036(6) 0.034(5) -0.009(5) -0.025(5) -0.006(5)
O41 0.017(4) 0.019(4) 0.024(4) -0.006(3) -0.009(3) 0.001(3)
C21 0.044(9) 0.021(6) 0.065(9) 0.020(6) -0.023(7) -0.010(6)
C11 0.024(7) 0.051(8) 0.030(6) -0.020(6) -0.008(5) 0.006(6)
C23 0.027(8) 0.074(11) 0.043(8) 0.003(8) 0.000(7) -0.005(7)
C3 0.046(9) 0.047(8) 0.035(7) -0.005(6) 0.007(7) -0.023(7)
C25 0.069(11) 0.029(7) 0.034(7) -0.006(6) 0.016(7) -0.004(7)
O2W 0.082(8) 0.033(5) 0.068(7) -0.004(5) -0.017(6) -0.005(5)
O1W 0.068(8) 0.116(10) 0.071(8) -0.042(7) -0.029(6) 0.042(7)

loop_
_atom_type_symbol
_atom_type_description
_atom_type_scat_dispersion_real
_atom_type_scat_dispersion_imag
_atom_type_scat_source
C C 0.0033 0.0016 'International Tables Vol C Tables 4.2.6.8 and 6.1.1.4'
H H 0.0000 0.0000 'International Tables Vol C Tables 4.2.6.8 and 6.1.1.4'
Co Co 0.3494 0.9721 'International Tables Vol C Tables 4.2.6.8 and 6.1.1.4'
N N 0.0061 0.0033 'International Tables Vol C Tables 4.2.6.8 and 6.1.1.4'
O O 0.0106 0.0060 'International Tables Vol C Tables 4.2.6.8 and 6.1.1.4'
Si Si 0.0817 0.0704 'International Tables Vol C Tables 4.2.6.8 and 6.1.1.4'
W W -0.8490 6.8722 'International Tables Vol C Tables 4.2.6.8 and 6.1.1.4'

loop_
_geom_angle_atom_site_label_1
_geom_angle_atom_site_label_2
_geom_angle_atom_site_label_3
_geom_angle
_geom_angle_site_symmetry_1
_geom_angle_site_symmetry_3
_geom_angle_publ_flag
O8 W1 O18 88.5(3) . . ?
O8 W1 O30 156.2(3) . . ?
O8 W1 O42 86.1(3) . . ?
O8 W1 O41 83.2(3) . . ?
O18 W1 O30 88.6(3) . . ?
O18 W1 O42 157.9(3) . . ?
O18 W1 O41 73.5(3) . . ?
O30 W1 O41 73.4(2) . . ?
O42 W1 O30 87.7(3) . . ?
O42 W1 O41 84.5(3) . . ?
O23 W1 O8 102.4(3) . . ?
O23 W1 O18 101.1(3) . . ?
O23 W1 O30 101.3(3) . . ?
O23 W1 O42 101.1(3) . . ?
O23 W1 O41 172.3(3) . . ?
O3 W4 O41 84.9(3) . . ?
O6 W4 O3 86.0(3) . . ?
O6 W4 O18 88.9(3) . . ?
O6 W4 O20 157.7(3) . . ?
O6 W4 O41 84.2(3) . . ?
O18 W4 O3 158.8(3) . . ?
O18 W4 O20 88.1(3) . . ?
O18 W4 O41 74.0(3) . . ?
O20 W4 O3 88.8(3) . . ?
O20 W4 O41 73.8(3) . . ?
O11 W4 O3 99.8(3) . . ?
O11 W4 O6 101.0(3) . . ?
O11 W4 O18 101.4(3) . . ?
O11 W4 O20 101.3(3) . . ?
O11 W4 O41 173.2(3) . . ?
O4 W6 O10 84.8(3) . . ?
O4 W6 O20 90.4(3) . . ?
O4 W6 O30 158.1(3) . . ?
O4 W6 O41 85.3(3) . . ?
O10 W6 O30 87.9(3) . . ?
O10 W6 O41 84.2(3) . . ?
O20 W6 O10 157.3(3) . . ?
O20 W6 O30 88.5(3) . . ?
O20 W6 O41 73.3(3) . . ?
O30 W6 O41 73.3(2) . . ?
O37 W6 O4 102.0(3) . . ?
O37 W6 O10 101.4(3) . . ?
O37 W6 O20 101.3(3) . . ?
O37 W6 O30 99.7(3) . . ?
O37 W6 O41 171.1(3) . . ?
O10 W8 O22 89.3(3) . . ?
O10 W8 O13 157.9(3) . . ?
O10 W8 O5 84.7(3) . . ?
O16 W8 O10 86.6(3) . . ?
O16 W8 O22 158.8(3) . . ?
O16 W8 O13 88.6(3) . . ?
O16 W8 O5 85.0(3) . . ?
O22 W8 O5 74.0(3) . . ?
O13 W8 O22 87.5(3) . . ?
O13 W8 O5 73.4(3) . . ?
O15 W8 O10 102.5(3) . . ?
O15 W8 O16 102.6(4) . . ?
O15 W8 O22 98.6(3) . . ?
O15 W8 O13 99.6(3) . . ?
O15 W8 O5 169.7(3) . . ?
O24 W10 O44 159.0(3) . . ?
O24 W10 O27 89.4(3) . . ?
O24 W10 O7 85.9(3) . . ?
O24 W10 O17 85.4(3) . . ?
O44 W10 O17 73.9(3) . . ?
O27 W10 O44 88.3(3) . . ?
O27 W10 O7 158.5(3) . . ?
O27 W10 O17 73.9(3) . . ?
O7 W10 O44 88.6(3) . . ?
O7 W10 O17 84.8(3) . . ?
O35 W10 O24 103.0(3) . . ?
O35 W10 O44 98.0(3) . . ?
O35 W10 O27 99.5(3) . . ?
O35 W10 O7 102.0(3) . . ?
O35 W10 O17 169.4(3) . . ?
O4 W12 O16 85.6(3) . . ?
O4 W12 O26 88.6(3) . . ?
O4 W12 O27 156.8(3) . . ?
O4 W12 O17 84.2(3) . . ?
O16 W12 O26 157.0(3) . . ?
O16 W12 O27 88.1(3) . . ?
O16 W12 O17 83.9(3) . . ?
O26 W12 O27 88.6(3) . . ?
O26 W12 O17 73.4(3) . . ?
O25 W12 O4 103.0(3) . . ?
O25 W12 O16 102.9(3) . . ?
O25 W12 O26 100.1(3) . . ?
O25 W12 O27 100.1(3) . . ?
O25 W12 O17 170.3(3) . . ?
O27 W12 O17 72.9(3) . . ?
O6 W3 O28 87.3(3) . . ?
O6 W3 O29 84.3(3) . . ?
O14 W3 O6 85.5(3) . . ?
O14 W3 O28 156.6(3) . . ?
O14 W3 O32 90.8(3) . . ?
O14 W3 O29 84.3(3) . . ?
O28 W3 O29 72.9(3) . . ?
O32 W3 O6 157.5(3) . . ?
O32 W3 O28 87.4(3) . . ?
O32 W3 O29 73.3(3) . . ?
O31 W3 O6 102.0(3) . . ?
O31 W3 O14 102.8(4) . . ?
O31 W3 O28 100.4(4) . . ?
O31 W3 O32 100.4(3) . . ?
O31 W3 O29 170.8(3) . . ?
O24 W7 O5 84.4(3) . . ?
O36 W7 O24 157.8(3) . . ?
O36 W7 O5 73.8(3) . . ?
O38 W7 O24 85.0(3) . . ?
O38 W7 O36 89.0(3) . . ?
O38 W7 O5 84.7(3) . . ?
O13 W7 O24 89.1(3) . . ?
O13 W7 O36 88.5(3) . . ?
O13 W7 O38 157.9(3) . . ?
O13 W7 O5 73.5(3) . . ?
O33 W7 O24 102.5(3) . . ?
O33 W7 O36 99.7(3) . . ?
O33 W7 O38 102.1(3) . . ?
O33 W7 O13 100.0(3) . . ?
O33 W7 O5 170.6(3) . . ?
O8 W2 O34 157.0(3) . . ?
O8 W2 O29 84.2(2) . . ?
O12 W2 O8 85.5(3) . . ?
O12 W2 O28 157.3(3) . . ?
O12 W2 O34 87.8(3) . . ?
O12 W2 O29 84.7(3) . . ?
O28 W2 O8 88.7(3) . . ?
O28 W2 O34 89.1(3) . . ?
O28 W2 O29 72.8(2) . . ?
O34 W2 O29 73.3(3) . . ?
O39 W2 O8 102.3(3) . . ?
O39 W2 O12 101.7(4) . . ?
O39 W2 O28 101.0(4) . . ?
O39 W2 O34 100.5(3) . . ?
O39 W2 O29 171.1(3) . . ?
O3 W9 O14 84.4(3) . . ?
O3 W9 O26 90.4(3) . . ?
O3 W9 O44 158.2(3) . . ?
O3 W9 O17 85.4(3) . . ?
O14 W9 O44 88.1(3) . . ?
O14 W9 O17 83.5(3) . . ?
O26 W9 O14 157.3(3) . . ?
O26 W9 O44 88.6(3) . . ?
O26 W9 O17 74.0(3) . . ?
O44 W9 O17 73.4(3) . . ?
O9 W9 O3 100.7(3) . . ?
O9 W9 O14 101.0(4) . . ?
O9 W9 O26 101.6(4) . . ?
O9 W9 O44 100.9(4) . . ?
O9 W9 O17 172.7(3) . . ?
O12 W5 O22 157.5(3) . . ?
O12 W5 O36 88.4(3) . . ?
O12 W5 O5 84.3(3) . . ?
O22 W5 O5 73.4(3) . . ?
O36 W5 O22 87.7(3) . . ?
O36 W5 O5 73.5(3) . . ?
O42 W5 O12 87.1(3) . . ?
O42 W5 O22 88.4(3) . . ?
O42 W5 O36 158.3(3) . . ?
O42 W5 O5 84.9(3) . . ?
O21 W5 O12 102.8(4) . . ?
O21 W5 O22 99.6(4) . . ?
O21 W5 O36 99.6(3) . . ?
O21 W5 O42 102.2(3) . . ?
O21 W5 O5 170.1(3) . . ?
O32 W11 O34 88.5(3) . . ?
O32 W11 O29 73.0(3) . . ?
O34 W11 O29 73.4(2) . . ?
O38 W11 O32 158.2(3) . . ?
O38 W11 O34 88.2(3) . . ?
O38 W11 O29 85.3(3) . . ?
O7 W11 O32 89.0(3) . . ?
O7 W11 O34 157.4(3) . . ?
O7 W11 O38 85.9(3) . . ?
O7 W11 O29 84.4(2) . . ?
O19 W11 O32 101.4(3) . . ?
O19 W11 O34 100.0(3) . . ?
O19 W11 O38 100.4(3) . . ?
O19 W11 O7 102.6(3) . . ?
O19 W11 O29 171.2(3) . . ?
O1 Co1 O2 170.2(3) . . ?
N2 Co1 O2 79.0(3) . . ?
N2 Co1 O1 92.8(3) . . ?
N2 Co1 O2W 86.8(4) . . ?
N2 Co1 O1W 165.7(4) . . ?
N1 Co1 O2 99.2(3) . . ?
N1 Co1 O1 77.9(3) . . ?
N1 Co1 N2 107.0(4) . . ?
N1 Co1 O2W 165.3(4) . . ?
N1 Co1 O1W 86.4(4) . . ?
O2W Co1 O2 88.3(3) . . ?
O2W Co1 O1 96.7(3) . . ?
O1W Co1 O2 94.2(4) . . ?
O1W Co1 O1 94.9(4) . . ?
O1W Co1 O2W 80.5(4) . . ?
O17 Si1 O29 109.7(4) . . ?
O5 Si1 O29 109.7(4) . . ?
O5 Si1 O17 109.0(3) . . ?
O41 Si1 O29 109.3(3) . . ?
O41 Si1 O17 110.0(4) . . ?
O41 Si1 O5 109.2(4) . . ?
W9 O3 W4 151.8(4) . . ?
W6 O4 W12 152.3(4) . . ?
W4 O6 W3 150.9(4) . . ?
W1 O8 W2 152.7(4) . . ?
W8 O10 W6 151.5(4) . . ?
W5 O12 W2 151.4(4) . . ?
W3 O14 W9 153.5(4) . . ?
W8 O16 W12 150.8(4) . . ?
W4 O18 W1 121.8(3) . . ?
W6 O20 W4 122.5(3) . . ?
W8 O22 W5 121.1(3) . . ?
W10 O24 W7 151.6(4) . . ?
W9 O26 W12 122.0(4) . . ?
W2 O28 W3 122.3(3) . . ?
W6 O30 W1 122.1(3) . . ?
W3 O32 W11 122.0(4) . . ?
W2 O34 W11 121.6(3) . . ?
W7 O36 W5 122.0(4) . . ?
W7 O38 W11 151.5(4) . . ?
C7 O2 Co1 112.9(7) . . ?
W5 O42 W1 150.2(4) . . ?
W10 O44 W9 121.2(4) . . ?
C12 O1 Co1 112.7(7) . . ?
W7 O13 W8 122.2(4) . . ?
W10 O27 W12 122.1(4) . . ?
W11 O7 W10 151.2(5) . . ?
W3 O29 W2 92.0(2) . . ?
W3 O29 W11 91.7(2) . . ?
W11 O29 W2 91.6(2) . . ?
Si1 O29 W3 124.0(3) . . ?
Si1 O29 W2 123.8(4) . . ?
Si1 O29 W11 124.3(3) . . ?
C22 N3 H3 125.8 . . ?
C22 N3 C13 108.4(10) . . ?
C13 N3 H3 125.8 . . ?
C22 N2 Co1 141.9(8) . . ?
C22 N2 C26 104.9(10) . . ?
C26 N2 Co1 111.2(7) . . ?
C18 N6 H6 115.0 . . ?
C5 N6 H6 115.0 . . ?
C5 N6 C18 129.9(10) . . ?
W10 O17 W12 91.1(2) . . ?
W10 O17 W9 91.6(3) . . ?
W9 O17 W12 90.5(2) . . ?
Si1 O17 W10 124.2(3) . . ?
Si1 O17 W12 125.2(4) . . ?
Si1 O17 W9 124.1(3) . . ?
C8 N8 H8 118.9 . . ?
C9 N8 H8 118.9 . . ?
C9 N8 C8 122.1(10) . . ?
C1 N4 H4 118.9 . . ?
C7 N4 H4 118.9 . . ?
C7 N4 C1 122.3(9) . . ?
C4 C1 N4 119.0(10) . . ?
C3 C1 N4 121.2(10) . . ?
C3 C1 C4 119.6(10) . . ?
C10 N5 H5 117.2 . . ?
C12 N5 H5 117.2 . . ?
C12 N5 C10 125.6(9) . . ?
C1 C4 C14 125.2(10) . . ?
C1 C4 C18 117.4(10) . . ?
C14 C4 C18 117.3(10) . . ?
W8 O5 W7 91.0(2) . . ?
W8 O5 W5 91.5(2) . . ?
W7 O5 W5 90.6(2) . . ?
Si1 O5 W8 124.6(3) . . ?
Si1 O5 W7 124.8(4) . . ?
Si1 O5 W5 124.2(3) . . ?
C16 C6 H6A 119.0 . . ?
C16 C6 C15 122.0(11) . . ?
C15 C6 H6A 119.0 . . ?
N8 C8 C15 119.1(9) . . ?
N8 C8 C2 120.5(9) . . ?
C2 C8 C15 120.4(10) . . ?
N5 C10 C15 121.5(10) . . ?
C17 C10 N5 119.2(10) . . ?
C17 C10 C15 119.1(10) . . ?
O1 C12 N5 121.5(10) . . ?
O1 C12 C24 121.9(10) . . ?
N5 C12 C24 116.6(10) . . ?
C4 C14 H14 119.0 . . ?
C11 C14 C4 121.9(11) . . ?
C11 C14 H14 119.0 . . ?
C6 C16 H16 120.7 . . ?
C6 C16 C9 118.7(11) . . ?
C9 C16 H16 120.7 . . ?
N6 C18 C4 112.7(10) . . ?
C23 C18 N6 126.0(11) . . ?
C23 C18 C4 121.2(11) . . ?
C2 C20 H20 119.3 . . ?
C2 C20 C17 121.4(10) . . ?
C17 C20 H20 119.3 . . ?
N3 C22 H22 124.4 . . ?
N2 C22 N3 111.2(10) . . ?
N2 C22 H22 124.4 . . ?
N1 C24 C12 113.6(10) . . ?
C19 C24 C12 138.4(11) . . ?
C19 C24 N1 108.0(10) . . ?
N2 C26 C7 115.1(10) . . ?
C13 C26 N2 109.4(10) . . ?
C13 C26 C7 135.4(10) . . ?
N3 C13 H13 126.9 . . ?
C26 C13 N3 106.1(10) . . ?
C26 C13 H13 126.9 . . ?
O2 C7 N4 123.0(10) . . ?
O2 C7 C26 120.0(9) . . ?
N4 C7 C26 117.0(10) . . ?
C24 N1 Co1 112.2(7) . . ?
C21 N1 Co1 141.2(9) . . ?
C21 N1 C24 105.7(11) . . ?
C8 C15 C6 116.4(10) . . ?
C8 C15 C10 117.9(10) . . ?
C10 C15 C6 125.7(10) . . ?
C8 C2 H2 120.0 . . ?
C20 C2 C8 120.0(10) . . ?
C20 C2 H2 120.0 . . ?
C10 C17 H17 119.4 . . ?
C20 C17 C10 121.1(11) . . ?
C20 C17 H17 119.4 . . ?
N8 C9 C16 121.6(11) . . ?
N8 C9 H9 119.2 . . ?
C16 C9 H9 119.2 . . ?
C24 C19 H19 126.3 . . ?
N7 C19 C24 107.3(11) . . ?
N7 C19 H19 126.3 . . ?
C19 N7 H7 126.3 . . ?
C21 N7 C19 107.5(10) . . ?
C21 N7 H7 126.3 . . ?
N6 C5 H5A 121.5 . . ?
N6 C5 C11 117.0(10) . . ?
C11 C5 H5A 121.5 . . ?
W1 O41 W6 91.0(2) . . ?
W4 O41 W1 90.6(2) . . ?
W4 O41 W6 90.4(2) . . ?
Si1 O41 W1 125.4(4) . . ?
Si1 O41 W4 124.7(4) . . ?
Si1 O41 W6 124.3(4) . . ?
N1 C21 N7 111.6(11) . . ?
N1 C21 H21 124.2 . . ?
N7 C21 H21 124.2 . . ?
C14 C11 C5 120.8(11) . . ?
C14 C11 H11 119.6 . . ?
C5 C11 H11 119.6 . . ?
C18 C23 H23 120.9 . . ?
C25 C23 C18 118.2(12) . . ?
C25 C23 H23 120.9 . . ?
C1 C3 H3A 119.0 . . ?
C1 C3 C25 122.0(12) . . ?
C25 C3 H3A 119.0 . . ?
C23 C25 C3 121.3(12) . . ?
C23 C25 H25 119.3 . . ?
C3 C25 H25 119.3 . . ?
Co1 O2W H2WA 110.1 . . ?
Co1 O2W H2WB 109.2 . . ?
H2WA O2W H2WB 104.0 . . ?
Co1 O1W H1WA 109.4 . . ?
Co1 O1W H1WB 109.2 . . ?
H1WA O1W H1WB 104.0 . . ?

loop_
_geom_bond_atom_site_label_1
_geom_bond_atom_site_label_2
_geom_bond_distance
_geom_bond_site_symmetry_2
_geom_bond_publ_flag
W1 O8 1.898(7) . ?
W1 O18 1.925(7) . ?
W1 O30 1.936(6) . ?
W1 O42 1.932(7) . ?
W1 O23 1.704(7) . ?
W1 O41 2.363(7) . ?
W4 O3 1.922(7) . ?
W4 O6 1.894(7) . ?
W4 O18 1.910(7) . ?
W4 O20 1.912(7) . ?
W4 O11 1.677(7) . ?
W4 O41 2.353(7) . ?
W6 O4 1.906(6) . ?
W6 O10 1.913(7) . ?
W6 O20 1.911(7) . ?
W6 O30 1.925(6) . ?
W6 O37 1.705(7) . ?
W6 O41 2.372(6) . ?
W8 O10 1.909(6) . ?
W8 O16 1.891(7) . ?
W8 O22 1.940(7) . ?
W8 O13 1.939(7) . ?
W8 O15 1.702(7) . ?
W8 O5 2.353(7) . ?
W10 O24 1.894(8) . ?
W10 O44 1.926(8) . ?
W10 O27 1.908(7) . ?
W10 O7 1.911(7) . ?
W10 O17 2.347(7) . ?
W10 O35 1.722(7) . ?
W12 O4 1.918(6) . ?
W12 O16 1.925(7) . ?
W12 O26 1.929(8) . ?
W12 O25 1.701(7) . ?
W12 O27 1.937(7) . ?
W12 O17 2.367(6) . ?
W3 O6 1.931(7) . ?
W3 O14 1.894(7) . ?
W3 O28 1.931(7) . ?
W3 O32 1.913(7) . ?
W3 O29 2.336(7) . ?
W3 O31 1.710(8) . ?
W7 O24 1.930(7) . ?
W7 O36 1.922(8) . ?
W7 O38 1.913(7) . ?
W7 O13 1.908(7) . ?
W7 O33 1.712(7) . ?
W7 O5 2.369(6) . ?
W2 O8 1.919(7) . ?
W2 O12 1.915(7) . ?
W2 O28 1.917(7) . ?
W2 O34 1.924(7) . ?
W2 O29 2.347(6) . ?
W2 O39 1.697(8) . ?
W9 O3 1.896(6) . ?
W9 O14 1.917(7) . ?
W9 O26 1.907(7) . ?
W9 O44 1.944(7) . ?
W9 O17 2.357(7) . ?
W9 O9 1.711(8) . ?
W5 O12 1.904(7) . ?
W5 O22 1.946(7) . ?
W5 O36 1.933(7) . ?
W5 O42 1.891(7) . ?
W5 O21 1.698(8) . ?
W5 O5 2.373(7) . ?
W11 O32 1.922(8) . ?
W11 O34 1.925(7) . ?
W11 O38 1.917(7) . ?
W11 O7 1.908(7) . ?
W11 O29 2.341(6) . ?
W11 O19 1.708(7) . ?
Co1 O2 2.150(7) . ?
Co1 O1 2.149(7) . ?
Co1 N2 2.098(9) . ?
Co1 N1 2.090(9) . ?
Co1 O2W 2.144(9) . ?
Co1 O1W 2.110(10) . ?
Si1 O29 1.645(6) . ?
Si1 O17 1.620(7) . ?
Si1 O5 1.614(7) . ?
Si1 O41 1.607(7) . ?
O2 C7 1.236(13) . ?
O1 C12 1.233(12) . ?
N3 H3 0.8600 . ?
N3 C22 1.338(15) . ?
N3 C13 1.356(13) . ?
N2 C22 1.317(14) . ?
N2 C26 1.399(13) . ?
N6 H6 0.8600 . ?
N6 C18 1.421(14) . ?
N6 C5 1.244(14) . ?
N8 H8 0.8600 . ?
N8 C8 1.364(13) . ?
N8 C9 1.329(14) . ?
N4 H4 0.8600 . ?
N4 C1 1.425(13) . ?
N4 C7 1.329(12) . ?
C1 C4 1.405(15) . ?
C1 C3 1.358(15) . ?
N5 H5 0.8600 . ?
N5 C10 1.417(14) . ?
N5 C12 1.373(13) . ?
C4 C14 1.420(14) . ?
C4 C18 1.434(15) . ?
C6 H6A 0.9300 . ?
C6 C16 1.343(15) . ?
C6 C15 1.429(15) . ?
C8 C15 1.418(15) . ?
C8 C2 1.407(14) . ?
C10 C15 1.429(15) . ?
C10 C17 1.385(15) . ?
C12 C24 1.436(15) . ?
C14 H14 0.9300 . ?
C14 C11 1.338(15) . ?
C16 H16 0.9300 . ?
C16 C9 1.376(16) . ?
C18 C23 1.407(17) . ?
C20 H20 0.9300 . ?
C20 C2 1.343(15) . ?
C20 C17 1.381(15) . ?
C22 H22 0.9300 . ?
C24 N1 1.416(13) . ?
C24 C19 1.356(16) . ?
C26 C13 1.350(15) . ?
C26 C7 1.483(15) . ?
C13 H13 0.9300 . ?
N1 C21 1.299(14) . ?
C2 H2 0.9300 . ?
C17 H17 0.9300 . ?
C9 H9 0.9300 . ?
C19 H19 0.9300 . ?
C19 N7 1.355(15) . ?
N7 H7 0.8600 . ?
N7 C21 1.356(16) . ?
C5 H5A 0.9300 . ?
C5 C11 1.385(16) . ?
C21 H21 0.9300 . ?
C11 H11 0.9300 . ?
C23 H23 0.9300 . ?
C23 C25 1.352(19) . ?
C3 H3A 0.9300 . ?
C3 C25 1.387(17) . ?
C25 H25 0.9300 . ?
O2W H2WA 0.8586 . ?
O2W H2WB 0.8584 . ?
O1W H1WA 0.8576 . ?
O1W H1WB 0.8578 . ?

loop_
_geom_torsion_atom_site_label_1
_geom_torsion_atom_site_label_2
_geom_torsion_atom_site_label_3
_geom_torsion_atom_site_label_4
_geom_torsion
_geom_torsion_site_symmetry_1
_geom_torsion_site_symmetry_2
_geom_torsion_site_symmetry_3
_geom_torsion_site_symmetry_4
_geom_torsion_publ_flag
Co1 O2 C7 N4 -169.6(8) . . . . ?
Co1 O2 C7 C26 9.8(12) . . . . ?
Co1 O1 C12 N5 -168.2(9) . . . . ?
Co1 O1 C12 C24 9.6(15) . . . . ?
Co1 N2 C22 N3 -161.9(9) . . . . ?
Co1 N2 C26 C13 167.8(7) . . . . ?
Co1 N2 C26 C7 -9.8(11) . . . . ?
Co1 N1 C21 N7 -166.8(10) . . . . ?
O3 W4 O6 W3 25.9(9) . . . . ?
O6 W3 O14 W9 26.1(9) . . . . ?
O10 W8 O16 W12 -26.1(8) . . . . ?
O12 W5 O42 W1 -26.4(8) . . . . ?
O14 W9 O3 W4 30.1(8) . . . . ?
O18 W1 O8 W2 133.3(9) . . . . ?
O18 W4 O6 W3 -133.4(9) . . . . ?
O20 W4 O6 W3 -51.0(14) . . . . ?
O22 W8 O16 W12 53.0(13) . . . . ?
O22 W5 O42 W1 131.6(8) . . . . ?
O26 W9 O3 W4 -127.8(8) . . . . ?
O28 W3 O14 W9 -46.3(14) . . . . ?
O30 W1 O8 W2 50.2(13) . . . . ?
O32 W3 O14 W9 -131.7(9) . . . . ?
O36 W5 O42 W1 51.9(13) . . . . ?
O42 W1 O8 W2 -25.2(9) . . . . ?
O44 W10 O24 W7 45.0(14) . . . . ?
O44 W9 O3 W4 -40.5(13) . . . . ?
O11 W4 O6 W3 125.2(9) . . . . ?
O23 W1 O8 W2 -125.7(9) . . . . ?
O1 C12 C24 N1 -0.4(17) . . . . ?
O1 C12 C24 C19 178.9(16) . . . . ?
O13 W8 O16 W12 132.3(9) . . . . ?
O27 W10 O24 W7 128.7(8) . . . . ?
O7 W10 O24 W7 -30.3(8) . . . . ?
O29 W3 O14 W9 -58.5(9) . . . . ?
O29 Si1 O17 W10 -59.3(5) . . . . ?
O29 Si1 O17 W12 -179.8(4) . . . . ?
O29 Si1 O17 W9 60.8(5) . . . . ?
O29 Si1 O5 W8 179.6(3) . . . . ?
O29 Si1 O5 W7 59.3(5) . . . . ?
O29 Si1 O5 W5 -60.0(5) . . . . ?
O29 Si1 O41 W1 60.2(5) . . . . ?
O29 Si1 O41 W4 -60.2(5) . . . . ?
O29 Si1 O41 W6 -179.0(4) . . . . ?
O15 W8 O16 W12 -128.2(8) . . . . ?
O31 W3 O14 W9 127.4(9) . . . . ?
O21 W5 O42 W1 -128.9(8) . . . . ?
N2 C26 C13 N3 0.4(12) . . . . ?
N2 C26 C7 O2 -0.1(14) . . . . ?
N2 C26 C7 N4 179.3(9) . . . . ?
N6 C18 C23 C25 -174.7(13) . . . . ?
N6 C5 C11 C14 -1.1(19) . . . . ?
O17 W10 O24 W7 54.8(8) . . . . ?
O17 W9 O3 W4 -53.8(8) . . . . ?
O17 Si1 O29 W3 -60.0(5) . . . . ?
O17 Si1 O29 W2 179.8(3) . . . . ?
O17 Si1 O29 W11 60.0(5) . . . . ?
O17 Si1 O5 W8 59.5(5) . . . . ?
O17 Si1 O5 W7 -60.8(5) . . . . ?
O17 Si1 O5 W5 179.9(4) . . . . ?
O17 Si1 O41 W1 -179.3(4) . . . . ?
O17 Si1 O41 W4 60.3(5) . . . . ?
O17 Si1 O41 W6 -58.5(5) . . . . ?
O35 W10 O24 W7 -131.7(8) . . . . ?
N8 C8 C15 C6 -2.6(15) . . . . ?
N8 C8 C15 C10 179.4(10) . . . . ?
N8 C8 C2 C20 179.0(11) . . . . ?
O9 W9 O3 W4 130.3(8) . . . . ?
N4 C1 C4 C14 -3.6(16) . . . . ?
N4 C1 C4 C18 179.1(9) . . . . ?
N4 C1 C3 C25 -178.2(12) . . . . ?
C1 N4 C7 O2 4.8(17) . . . . ?
C1 N4 C7 C26 -174.5(10) . . . . ?
C1 C4 C14 C11 -174.8(11) . . . . ?
C1 C4 C18 N6 178.4(10) . . . . ?
C1 C4 C18 C23 -0.4(16) . . . . ?
C1 C3 C25 C23 -1(2) . . . . ?
N5 C10 C15 C6 0.6(18) . . . . ?
N5 C10 C15 C8 178.4(10) . . . . ?
N5 C10 C17 C20 -177.1(12) . . . . ?
N5 C12 C24 N1 177.5(10) . . . . ?
N5 C12 C24 C19 -3(2) . . . . ?
C4 C1 C3 C25 5(2) . . . . ?
C4 C14 C11 C5 -2.6(19) . . . . ?
C4 C18 C23 C25 4(2) . . . . ?
O5 W8 O16 W12 58.9(8) . . . . ?
O5 W5 O42 W1 58.1(8) . . . . ?
O5 Si1 O29 W3 -179.7(3) . . . . ?
O5 Si1 O29 W2 60.2(5) . . . . ?
O5 Si1 O29 W11 -59.6(5) . . . . ?
O5 Si1 O17 W10 60.8(5) . . . . ?
O5 Si1 O17 W12 -59.7(5) . . . . ?
O5 Si1 O17 W9 -179.1(4) . . . . ?
O5 Si1 O41 W1 -59.7(5) . . . . ?
O5 Si1 O41 W4 179.8(4) . . . . ?
O5 Si1 O41 W6 61.0(5) . . . . ?
C6 C16 C9 N8 2.6(19) . . . . ?
C8 N8 C9 C16 -1.5(18) . . . . ?
C10 N5 C12 O1 -7(2) . . . . ?
C10 N5 C12 C24 175.3(11) . . . . ?
C12 N5 C10 C15 56.6(18) . . . . ?
C12 N5 C10 C17 -127.1(13) . . . . ?
C12 C24 N1 Co1 -9.2(13) . . . . ?
C12 C24 N1 C21 179.3(11) . . . . ?
C12 C24 C19 N7 -179.5(15) . . . . ?
C14 C4 C18 N6 0.9(14) . . . . ?
C14 C4 C18 C23 -177.9(11) . . . . ?
C16 C6 C15 C8 3.8(17) . . . . ?
C16 C6 C15 C10 -178.4(11) . . . . ?
C18 N6 C5 C11 5.3(19) . . . . ?
C18 C4 C14 C11 2.5(16) . . . . ?
C18 C23 C25 C3 -3(2) . . . . ?
C22 N3 C13 C26 -1.2(12) . . . . ?
C22 N2 C26 C13 0.5(12) . . . . ?
C22 N2 C26 C7 -177.1(9) . . . . ?
C24 N1 C21 N7 0.5(16) . . . . ?
C24 C19 N7 C21 0.5(17) . . . . ?
C26 N2 C22 N3 -1.3(13) . . . . ?
C13 N3 C22 N2 1.6(13) . . . . ?
C13 C26 C7 O2 -176.9(12) . . . . ?
C13 C26 C7 N4 2.5(19) . . . . ?
C7 N4 C1 C4 -73.3(14) . . . . ?
C7 N4 C1 C3 109.9(13) . . . . ?
C7 C26 C13 N3 177.4(12) . . . . ?
N1 C24 C19 N7 -0.2(16) . . . . ?
C15 C6 C16 C9 -3.8(18) . . . . ?
C15 C8 C2 C20 0.3(17) . . . . ?
C15 C10 C17 C20 -0.7(18) . . . . ?
C2 C8 C15 C6 176.1(10) . . . . ?
C2 C8 C15 C10 -1.9(16) . . . . ?
C2 C20 C17 C10 -0.9(19) . . . . ?
C17 C10 C15 C6 -175.7(11) . . . . ?
C17 C10 C15 C8 2.1(16) . . . . ?
C17 C20 C2 C8 1.1(18) . . . . ?
C9 N8 C8 C15 1.6(16) . . . . ?
C9 N8 C8 C2 -177.1(11) . . . . ?
C19 C24 N1 Co1 171.3(9) . . . . ?
C19 C24 N1 C21 -0.2(15) . . . . ?
C19 N7 C21 N1 -0.6(17) . . . . ?
C5 N6 C18 C4 -5.2(18) . . . . ?
C5 N6 C18 C23 173.5(13) . . . . ?
O41 W1 O8 W2 59.7(9) . . . . ?
O41 W4 O6 W3 -59.4(9) . . . . ?
O41 Si1 O29 W3 60.6(5) . . . . ?
O41 Si1 O29 W2 -59.5(5) . . . . ?
O41 Si1 O29 W11 -179.3(4) . . . . ?
O41 Si1 O17 W10 -179.5(4) . . . . ?
O41 Si1 O17 W12 59.9(5) . . . . ?
O41 Si1 O17 W9 -59.5(5) . . . . ?
O41 Si1 O5 W8 -60.7(5) . . . . ?
O41 Si1 O5 W7 179.0(4) . . . . ?
O41 Si1 O5 W5 59.7(5) . . . . ?
C3 C1 C4 C14 173.2(11) . . . . ?
C3 C1 C4 C18 -4.1(16) . . . . ?

loop_
_smtbx_masks_void_nr
_smtbx_masks_void_average_x
_smtbx_masks_void_average_y
_smtbx_masks_void_average_z
_smtbx_masks_void_volume
_smtbx_masks_void_count_electrons
_smtbx_masks_void_content
1 -0.001 0.014 -0.189 693.1 150.9 '15 H2O'
